data_4132503
loop_
_publ_author_name
'Bedi, Anjan'
'Shimon, Linda J. W.'
'Gidron, Ori'

_publ_section_title
;
 Helically Locked Tethered Twistacenes.
;
_journal_issue 26
_journal_name_full 'Journal of the American Chemical Society'
_journal_page_first 8086
_journal_page_last 8090
_journal_paper_doi 10.1021/jacs.8b04447
_journal_volume 140
_journal_year 2018
_chemical_formula_moiety 'C45 H26 F12 O2'
_chemical_formula_sum 'C45 H26 F12 O2'
_chemical_formula_weight 826.66
_space_group_IT_number 2
_space_group_name_Hall '-P 1'
_space_group_name_H-M_alt 'P -1'
_symmetry_cell_setting triclinic
_symmetry_space_group_name_Hall '-P 1'
_symmetry_space_group_name_H-M 'P -1'
_atom_sites_solution_hydrogens geom
_atom_sites_solution_primary direct
_atom_sites_solution_secondary difmap
_audit_creation_method SHELXL-97
_cell_angle_alpha 68.563(2)
_cell_angle_beta 79.735(2)
_cell_angle_gamma 87.455(2)
_cell_formula_units_Z 2
_cell_length_a 8.9854(11)
_cell_length_b 13.2220(16)
_cell_length_c 16.513(2)
_cell_measurement_reflns_used 8463
_cell_measurement_temperature 123(1)
_cell_measurement_theta_max 27.955
_cell_measurement_theta_min 2.484
_cell_volume 1796.4(4)
_computing_cell_refinement 'Bruker SMART'
_computing_data_collection 'Bruker SMART'
_computing_data_reduction 'Bruker SAINT'
_computing_molecular_graphics 'Bruker SHELXTL'
_computing_publication_material 'Bruker SHELXTL'
_computing_structure_refinement 'SHELXL-97 (Sheldrick, 1997)'
_computing_structure_solution 'SHELXS-97 (Sheldrick, 1990)'
_diffrn_ambient_temperature 123(1)
_diffrn_measured_fraction_theta_full 0.974
_diffrn_measured_fraction_theta_max 0.974
_diffrn_measurement_device_type 'CCD area detector'
_diffrn_measurement_method 'phi and omega scans'
_diffrn_radiation_monochromator graphite
_diffrn_radiation_source 'fine-focus sealed tube'
_diffrn_radiation_type MoK\a
_diffrn_radiation_wavelength 0.71073
_diffrn_reflns_av_R_equivalents 0.0224
_diffrn_reflns_av_sigmaI/netI 0.0292
_diffrn_reflns_limit_h_max 11
_diffrn_reflns_limit_h_min -11
_diffrn_reflns_limit_k_max 16
_diffrn_reflns_limit_k_min -16
_diffrn_reflns_limit_l_max 21
_diffrn_reflns_limit_l_min -21
_diffrn_reflns_number 19287
_diffrn_reflns_theta_full 27.00
_diffrn_reflns_theta_max 27.00
_diffrn_reflns_theta_min 1.71
_exptl_absorpt_coefficient_mu 0.135
_exptl_absorpt_correction_T_max 0.9708
_exptl_absorpt_correction_T_min 0.9366
_exptl_absorpt_correction_type multi-scan
_exptl_absorpt_process_details 'Bruker SADABS V2.05'
_exptl_crystal_colour Yellow
_exptl_crystal_density_diffrn 1.528
_exptl_crystal_density_method 'not measured'
_exptl_crystal_description Plate
_exptl_crystal_F_000 840
_exptl_crystal_size_max 0.49
_exptl_crystal_size_mid 0.31
_exptl_crystal_size_min 0.22
_refine_diff_density_max 0.335
_refine_diff_density_min -0.276
_refine_diff_density_rms 0.049
_refine_ls_extinction_method none
_refine_ls_goodness_of_fit_ref 1.022
_refine_ls_hydrogen_treatment constr
_refine_ls_matrix_type full
_refine_ls_number_parameters 640
_refine_ls_number_reflns 7628
_refine_ls_number_restraints 0
_refine_ls_restrained_S_all 1.022
_refine_ls_R_factor_all 0.0555
_refine_ls_R_factor_gt 0.0474
_refine_ls_shift/su_max 0.006
_refine_ls_shift/su_mean 0.000
_refine_ls_structure_factor_coef Fsqd
_refine_ls_weighting_details 'calc w=1/[\s^2^(Fo^2^)+(0.0585P)^2^+0.8942P] where P=(Fo^2^+2Fc^2^)/3'
_refine_ls_weighting_scheme calc
_refine_ls_wR_factor_gt 0.1170
_refine_ls_wR_factor_ref 0.1234
_reflns_number_gt 6608
_reflns_number_total 7628
_reflns_threshold_expression >2sigma(I)
_cod_data_source_file ja8b04447_si_006.cif
_cod_data_source_block origi14m
_cod_depositor_comments
;
The following automatic conversions were performed:

data item '_symmetry_cell_setting' value 'Triclinic' was changed to
'triclinic' in accordance with the
/home/saulius/struct/COD-crude-data/automatic-downloads/DataCite-retrospective/ACS/depositions/lib/dictionaries/cif_core.dic
dictionary named 'cif_core.dic' version 2.4.2 last updated on
2011-04-26.

Automatic conversion script
Id: cif_fix_values 6909 2019-04-08 15:41:33Z antanas 
;
_cod_original_cell_volume 1796.5(4)
_cod_original_sg_symbol_H-M P-1
_cod_database_code 4132503

loop_
_symmetry_equiv_pos_as_xyz
'x, y, z'
'-x, -y, -z'

loop_
_atom_site_label
_atom_site_type_symbol
_atom_site_fract_x
_atom_site_fract_y
_atom_site_fract_z
_atom_site_U_iso_or_equiv
_atom_site_adp_type
_atom_site_occupancy
_atom_site_symmetry_multiplicity
_atom_site_calc_flag
_atom_site_refinement_flags
_atom_site_disorder_assembly
_atom_site_disorder_group
C1 C 0.49117(16) 0.87215(11) 0.32920(9) 0.0187(3) Uani 1 1 d . . .
C2 C 0.43733(16) 0.95615(11) 0.35854(9) 0.0184(3) Uani 1 1 d . . .
C3 C 0.29289(16) 0.95150(12) 0.41593(9) 0.0203(3) Uani 1 1 d . . .
C4 C 0.26867(17) 1.02240(13) 0.45946(10) 0.0240(3) Uani 1 1 d . . .
H4 H 0.1773 1.0166 0.5002 0.029 Uiso 1 1 calc R . .
C5 C 0.37723(18) 1.10460(13) 0.44513(10) 0.0252(3) Uani 1 1 d . . .
H5 H 0.3643 1.1470 0.4815 0.030 Uiso 1 1 calc R . .
C6 C 0.49970(17) 1.12296(12) 0.37959(10) 0.0229(3) Uani 1 1 d . . .
H6 H 0.5658 1.1832 0.3662 0.027 Uiso 1 1 calc R . .
C7 C 0.53017(16) 1.05263(12) 0.33063(10) 0.0200(3) Uani 1 1 d . . .
C8 C 0.64543(16) 1.07512(12) 0.25618(10) 0.0199(3) Uani 1 1 d . . .
C9 C 0.67957(15) 0.99877(12) 0.21475(9) 0.0191(3) Uani 1 1 d . . .
C10 C 0.77519(16) 1.02204(12) 0.12919(10) 0.0212(3) Uani 1 1 d . . .
C11 C 0.82976(17) 0.93802(13) 0.10422(10) 0.0241(3) Uani 1 1 d . . .
H11 H 0.8974 0.9532 0.0497 0.029 Uiso 1 1 calc R . .
C12 C 0.78817(17) 0.82866(13) 0.15749(11) 0.0250(3) Uani 1 1 d . . .
H12 H 0.8365 0.7711 0.1423 0.030 Uiso 1 1 calc R . .
C13 C 0.67906(16) 0.80640(12) 0.23036(10) 0.0221(3) Uani 1 1 d . . .
H13 H 0.6443 0.7335 0.2626 0.027 Uiso 1 1 calc R . .
C14 C 0.61567(16) 0.89100(12) 0.25938(9) 0.0188(3) Uani 1 1 d . . .
C15 C 0.16086(16) 0.88525(12) 0.41791(10) 0.0231(3) Uani 1 1 d . . .
C16 C 0.11188(17) 0.89765(13) 0.33855(11) 0.0251(3) Uani 1 1 d . . .
C17 C -0.02209(18) 0.84685(14) 0.34014(12) 0.0312(4) Uani 1 1 d . . .
H17 H -0.0574 0.8585 0.2866 0.037 Uiso 1 1 calc R . .
C18 C -0.10342(18) 0.77956(15) 0.41975(13) 0.0350(4) Uani 1 1 d . . .
H18 H -0.1931 0.7436 0.4204 0.042 Uiso 1 1 calc R . .
C19 C -0.05531(19) 0.76427(14) 0.49814(13) 0.0341(4) Uani 1 1 d . . .
H19 H -0.1107 0.7172 0.5526 0.041 Uiso 1 1 calc R . .
C20 C 0.07517(18) 0.81838(13) 0.49674(11) 0.0274(3) Uani 1 1 d . . .
H20 H 0.1063 0.8094 0.5510 0.033 Uiso 1 1 calc R . .
C21 C 0.78353(18) 1.13500(12) 0.06229(10) 0.0236(3) Uani 1 1 d . . .
C22 C 0.65252(19) 1.17172(13) 0.02560(10) 0.0276(3) Uani 1 1 d . . .
C23 C 0.6455(2) 1.27652(15) -0.03368(12) 0.0364(4) Uani 1 1 d . . .
H23 H 0.5558 1.3007 -0.0574 0.044 Uiso 1 1 calc R . .
C24 C 0.7703(2) 1.34647(15) -0.05851(12) 0.0401(4) Uani 1 1 d . . .
H24 H 0.7647 1.4195 -0.0976 0.048 Uiso 1 1 calc R . .
C25 C 0.9029(2) 1.30991(14) -0.02634(12) 0.0364(4) Uani 1 1 d . . .
H25 H 0.9893 1.3570 -0.0454 0.044 Uiso 1 1 calc R . .
C26 C 0.90975(19) 1.20511(13) 0.03336(10) 0.0281(3) Uani 1 1 d . . .
H26 H 1.0012 1.1806 0.0549 0.034 Uiso 1 1 calc R . .
C27 C 0.17258(19) 0.96649(15) 0.17946(11) 0.0327(4) Uani 1 1 d . . .
H27A H 0.0983 1.0237 0.1590 0.039 Uiso 1 1 calc R . .
H27B H 0.1296 0.8961 0.1850 0.039 Uiso 1 1 calc R . .
C28 C 0.3192(2) 0.99242(15) 0.11426(11) 0.0317(4) Uani 1 1 d . . .
H28A H 0.2989 0.9918 0.0575 0.038 Uiso 1 1 calc R . .
H28B H 0.3902 0.9333 0.1360 0.038 Uiso 1 1 calc R . .
C29 C 0.39764(19) 1.09955(14) 0.09626(11) 0.0303(4) Uani 1 1 d . . .
H29A H 0.3383 1.1616 0.0643 0.036 Uiso 1 1 calc R . .
H29B H 0.4121 1.1065 0.1521 0.036 Uiso 1 1 calc R . .
C30 C 0.41800(16) 0.76219(12) 0.37397(10) 0.0197(3) Uani 1 1 d . . .
C31 C 0.34372(17) 0.71447(12) 0.32941(10) 0.0233(3) Uani 1 1 d . . .
H31 H 0.3468 0.7492 0.2676 0.028 Uiso 1 1 calc R . .
C32 C 0.26522(19) 0.61641(13) 0.37491(11) 0.0285(3) Uani 1 1 d . A .
C33 C 0.26241(19) 0.56284(13) 0.46448(11) 0.0295(4) Uani 1 1 d . . .
H33 H 0.2084 0.4957 0.4953 0.035 Uiso 1 1 calc R . .
C34 C 0.33970(18) 0.60885(12) 0.50831(10) 0.0254(3) Uani 1 1 d . B .
C35 C 0.41650(16) 0.70782(12) 0.46366(10) 0.0214(3) Uani 1 1 d . . .
H35 H 0.4685 0.7386 0.4948 0.026 Uiso 1 1 calc R . .
C36 C 0.1821(2) 0.56889(17) 0.32544(14) 0.0423(5) Uani 1 1 d . . .
C37 C 0.3328(2) 0.55613(14) 0.60580(11) 0.0333(4) Uani 1 1 d . . .
C38 C 0.73258(17) 1.17990(12) 0.22535(10) 0.0211(3) Uani 1 1 d . . .
C39 C 0.66396(18) 1.27871(12) 0.18613(10) 0.0249(3) Uani 1 1 d . . .
H39 H 0.5619 1.2793 0.1779 0.030 Uiso 1 1 calc R . .
C40 C 0.7448(2) 1.37548(13) 0.15936(11) 0.0289(4) Uani 1 1 d . C .
C41 C 0.89381(19) 1.37646(13) 0.17160(11) 0.0287(3) Uani 1 1 d . . .
H41 H 0.9488 1.4432 0.1526 0.034 Uiso 1 1 calc R . .
C42 C 0.96082(18) 1.27894(13) 0.21181(10) 0.0246(3) Uani 1 1 d . D .
C43 C 0.88081(17) 1.18112(12) 0.23893(10) 0.0223(3) Uani 1 1 d . . .
H43 H 0.9277 1.1147 0.2669 0.027 Uiso 1 1 calc R . .
C44 C 0.6726(2) 1.48205(14) 0.11674(14) 0.0404(4) Uani 1 1 d . . .
C45 C 1.1220(2) 1.27973(14) 0.22540(12) 0.0314(4) Uani 1 1 d . . .
F1A F 0.2843(8) 0.5302(5) 0.2700(3) 0.0560(12) Uani 0.50 1 d P A 1
F2A F 0.1106(4) 0.6482(4) 0.2630(3) 0.0331(8) Uani 0.50 1 d P A 1
F3A F 0.0895(12) 0.4922(8) 0.3747(8) 0.101(4) Uani 0.50 1 d P A 1
F4A F 0.3255(13) 0.4505(6) 0.6337(6) 0.069(3) Uani 0.50 1 d P B 1
F5A F 0.2152(9) 0.5848(11) 0.6520(8) 0.055(2) Uani 0.50 1 d P B 1
F6A F 0.4491(9) 0.5827(7) 0.6342(6) 0.073(3) Uani 0.50 1 d P B 1
F7A F 0.6622(14) 1.5421(8) 0.1641(6) 0.081(3) Uani 0.50 1 d P C 1
F8A F 0.7555(11) 1.5412(8) 0.0382(6) 0.069(2) Uani 0.50 1 d P C 1
F9A F 0.5400(15) 1.4696(11) 0.0985(9) 0.073(3) Uani 0.50 1 d P C 1
F10A F 1.1608(6) 1.3700(4) 0.2277(4) 0.078(2) Uani 0.50 1 d P D 1
F11A F 1.2120(5) 1.2684(5) 0.1596(3) 0.0754(19) Uani 0.50 1 d P D 1
F12A F 1.1439(5) 1.2024(5) 0.2952(3) 0.080(2) Uani 0.50 1 d P D 1
F1B F 0.2582(10) 0.5028(8) 0.3009(6) 0.152(4) Uani 0.50 1 d P A 2
F2B F 0.1268(10) 0.6337(7) 0.2678(6) 0.126(3) Uani 0.50 1 d P A 2
F3B F 0.0612(10) 0.5094(9) 0.3774(9) 0.086(3) Uani 0.50 1 d P A 2
F4B F 0.2967(15) 0.4517(7) 0.6363(8) 0.091(3) Uani 0.50 1 d P B 2
F5B F 0.2304(12) 0.6012(12) 0.6481(8) 0.075(3) Uani 0.50 1 d P B 2
F6B F 0.4629(8) 0.5638(8) 0.6289(6) 0.073(2) Uani 0.50 1 d P B 2
F7B F 0.6848(14) 1.5534(9) 0.1566(8) 0.072(3) Uani 0.50 1 d P C 2
F8B F 0.7351(11) 1.5333(7) 0.0360(5) 0.065(2) Uani 0.50 1 d P C 2
F9B F 0.5261(16) 1.4735(11) 0.1206(10) 0.099(4) Uani 0.50 1 d P C 2
F10B F 1.2188(6) 1.3281(6) 0.1536(4) 0.122(3) Uani 0.50 1 d P D 2
F11B F 1.1827(5) 1.1839(4) 0.2584(4) 0.0759(19) Uani 0.50 1 d P D 2
F12B F 1.1408(7) 1.3274(6) 0.2793(5) 0.108(3) Uani 0.50 1 d P D 2
O1 O 0.20343(13) 0.96096(10) 0.26291(7) 0.0308(3) Uani 1 1 d . . .
O2 O 0.54025(13) 1.09537(10) 0.04282(8) 0.0334(3) Uani 1 1 d . . .

loop_
_atom_site_aniso_label
_atom_site_aniso_U_11
_atom_site_aniso_U_22
_atom_site_aniso_U_33
_atom_site_aniso_U_23
_atom_site_aniso_U_13
_atom_site_aniso_U_12
C1 0.0193(7) 0.0174(7) 0.0187(7) -0.0041(6) -0.0064(5) -0.0013(5)
C2 0.0189(7) 0.0197(7) 0.0163(7) -0.0049(6) -0.0052(5) -0.0002(5)
C3 0.0203(7) 0.0206(7) 0.0175(7) -0.0038(6) -0.0040(5) 0.0005(5)
C4 0.0228(7) 0.0275(8) 0.0211(7) -0.0087(6) -0.0025(6) 0.0018(6)
C5 0.0291(8) 0.0262(8) 0.0251(8) -0.0144(6) -0.0063(6) 0.0030(6)
C6 0.0263(8) 0.0189(7) 0.0242(7) -0.0077(6) -0.0064(6) -0.0010(6)
C7 0.0209(7) 0.0189(7) 0.0205(7) -0.0060(6) -0.0072(5) 0.0010(5)
C8 0.0193(7) 0.0182(7) 0.0211(7) -0.0044(6) -0.0064(5) -0.0008(5)
C9 0.0168(7) 0.0201(7) 0.0201(7) -0.0060(6) -0.0050(5) -0.0005(5)
C10 0.0174(7) 0.0233(7) 0.0227(7) -0.0077(6) -0.0034(5) -0.0037(5)
C11 0.0213(7) 0.0285(8) 0.0221(7) -0.0105(6) 0.0011(6) -0.0031(6)
C12 0.0222(7) 0.0243(8) 0.0308(8) -0.0141(7) -0.0020(6) 0.0009(6)
C13 0.0203(7) 0.0184(7) 0.0266(8) -0.0067(6) -0.0040(6) -0.0018(5)
C14 0.0190(7) 0.0191(7) 0.0188(7) -0.0062(6) -0.0060(5) 0.0000(5)
C15 0.0183(7) 0.0217(7) 0.0291(8) -0.0100(6) -0.0024(6) 0.0013(5)
C16 0.0194(7) 0.0256(8) 0.0312(8) -0.0117(7) -0.0039(6) 0.0009(6)
C17 0.0211(8) 0.0374(9) 0.0412(10) -0.0203(8) -0.0083(7) 0.0009(7)
C18 0.0193(8) 0.0344(9) 0.0531(11) -0.0194(9) -0.0024(7) -0.0047(6)
C19 0.0246(8) 0.0289(9) 0.0417(10) -0.0087(8) 0.0038(7) -0.0032(6)
C20 0.0227(8) 0.0262(8) 0.0303(8) -0.0084(7) -0.0011(6) 0.0009(6)
C21 0.0291(8) 0.0226(8) 0.0180(7) -0.0075(6) -0.0003(6) -0.0027(6)
C22 0.0327(8) 0.0285(8) 0.0223(8) -0.0110(7) -0.0024(6) -0.0013(6)
C23 0.0483(11) 0.0336(10) 0.0266(9) -0.0087(7) -0.0116(8) 0.0070(8)
C24 0.0626(13) 0.0254(9) 0.0244(9) -0.0008(7) -0.0046(8) -0.0012(8)
C25 0.0467(11) 0.0285(9) 0.0265(9) -0.0053(7) 0.0051(7) -0.0117(8)
C26 0.0302(8) 0.0284(8) 0.0229(8) -0.0079(7) 0.0010(6) -0.0055(6)
C27 0.0297(9) 0.0421(10) 0.0290(9) -0.0129(8) -0.0117(7) -0.0005(7)
C28 0.0336(9) 0.0376(9) 0.0272(8) -0.0135(7) -0.0099(7) 0.0011(7)
C29 0.0292(8) 0.0354(9) 0.0268(8) -0.0113(7) -0.0071(7) 0.0041(7)
C30 0.0172(7) 0.0179(7) 0.0235(7) -0.0082(6) -0.0013(5) 0.0005(5)
C31 0.0247(7) 0.0226(7) 0.0227(7) -0.0086(6) -0.0024(6) -0.0020(6)
C32 0.0311(8) 0.0251(8) 0.0304(9) -0.0121(7) -0.0015(7) -0.0063(6)
C33 0.0333(9) 0.0198(8) 0.0314(9) -0.0073(7) 0.0022(7) -0.0069(6)
C34 0.0295(8) 0.0204(8) 0.0235(8) -0.0068(6) -0.0001(6) 0.0021(6)
C35 0.0215(7) 0.0195(7) 0.0238(7) -0.0084(6) -0.0044(6) 0.0016(5)
C36 0.0531(12) 0.0353(10) 0.0420(11) -0.0157(9) -0.0102(9) -0.0142(9)
C37 0.0418(10) 0.0253(9) 0.0268(9) -0.0045(7) -0.0012(7) 0.0008(7)
C38 0.0261(7) 0.0189(7) 0.0181(7) -0.0071(6) -0.0012(5) -0.0039(6)
C39 0.0281(8) 0.0219(8) 0.0235(8) -0.0070(6) -0.0038(6) -0.0013(6)
C40 0.0370(9) 0.0204(8) 0.0261(8) -0.0057(7) -0.0026(7) -0.0017(6)
C41 0.0369(9) 0.0204(8) 0.0266(8) -0.0075(6) 0.0002(7) -0.0097(6)
C42 0.0294(8) 0.0247(8) 0.0203(7) -0.0100(6) -0.0002(6) -0.0069(6)
C43 0.0278(8) 0.0198(7) 0.0187(7) -0.0068(6) -0.0022(6) -0.0024(6)
C44 0.0497(11) 0.0204(9) 0.0442(11) -0.0027(8) -0.0097(9) -0.0022(7)
C45 0.0318(9) 0.0284(9) 0.0342(9) -0.0117(7) -0.0034(7) -0.0083(7)
F1A 0.068(3) 0.074(2) 0.0548(17) -0.0502(16) -0.0332(17) 0.025(2)
F2A 0.0361(14) 0.0289(15) 0.0412(19) -0.0135(14) -0.0224(13) -0.0006(11)
F3A 0.167(9) 0.064(3) 0.063(4) 0.003(3) -0.034(6) -0.087(5)
F4A 0.148(6) 0.016(3) 0.026(3) 0.004(2) -0.005(3) 0.023(3)
F5A 0.045(2) 0.085(6) 0.026(3) -0.014(3) 0.0012(18) 0.020(2)
F6A 0.090(5) 0.077(3) 0.035(3) 0.012(2) -0.026(3) -0.049(3)
F7A 0.172(9) 0.032(3) 0.043(3) -0.018(2) -0.033(4) 0.051(4)
F8A 0.064(3) 0.039(3) 0.069(5) 0.024(2) -0.015(2) -0.015(2)
F9A 0.069(6) 0.029(3) 0.116(4) -0.001(3) -0.059(5) 0.009(3)
F10A 0.046(2) 0.049(2) 0.171(6) -0.066(3) -0.044(4) -0.0031(15)
F11A 0.0262(18) 0.153(5) 0.077(4) -0.082(4) 0.0031(18) 0.008(2)
F12A 0.039(2) 0.103(5) 0.058(2) 0.030(2) -0.0305(18) -0.025(2)
F1B 0.078(4) 0.222(9) 0.284(11) -0.234(9) -0.048(7) 0.022(5)
F2B 0.196(7) 0.093(5) 0.108(5) -0.020(4) -0.101(5) -0.038(4)
F3B 0.060(2) 0.127(7) 0.060(4) -0.015(4) -0.013(2) -0.065(3)
F4B 0.167(7) 0.042(4) 0.049(4) 0.009(3) -0.027(4) -0.043(4)
F5B 0.127(7) 0.058(3) 0.023(3) -0.008(2) 0.007(4) 0.039(4)
F6B 0.039(2) 0.130(6) 0.027(2) -0.002(3) -0.0130(18) 0.020(3)
F7B 0.100(4) 0.027(3) 0.095(6) -0.021(3) -0.031(3) 0.006(2)
F8B 0.121(6) 0.035(3) 0.028(3) -0.001(2) -0.011(3) 0.024(3)
F9B 0.040(3) 0.026(3) 0.189(11) 0.006(5) -0.015(4) 0.004(2)
F10B 0.037(2) 0.186(7) 0.063(3) 0.052(4) -0.0066(19) -0.040(4)
F11B 0.043(2) 0.0339(16) 0.151(6) -0.021(3) -0.045(3) -0.0019(16)
F12B 0.057(3) 0.191(8) 0.168(6) -0.161(6) -0.047(4) 0.028(4)
O1 0.0268(6) 0.0415(7) 0.0252(6) -0.0119(5) -0.0056(5) -0.0076(5)
O2 0.0273(6) 0.0378(7) 0.0389(7) -0.0183(6) -0.0051(5) -0.0016(5)

loop_
_atom_type_symbol
_atom_type_description
_atom_type_scat_dispersion_real
_atom_type_scat_dispersion_imag
_atom_type_scat_source
C C 0.0033 0.0016 'International Tables Vol C Tables 4.2.6.8 and 6.1.1.4'
H H 0.0000 0.0000 'International Tables Vol C Tables 4.2.6.8 and 6.1.1.4'
O O 0.0106 0.0060 'International Tables Vol C Tables 4.2.6.8 and 6.1.1.4'
F F 0.0171 0.0103 'International Tables Vol C Tables 4.2.6.8 and 6.1.1.4'

loop_
_geom_angle_atom_site_label_1
_geom_angle_atom_site_label_2
_geom_angle_atom_site_label_3
_geom_angle
C2 C1 C14 120.35(13)
C2 C1 C30 119.17(13)
C14 C1 C30 120.47(13)
C1 C2 C7 118.29(13)
C1 C2 C3 123.90(13)
C7 C2 C3 117.81(13)
C4 C3 C2 118.89(13)
C4 C3 C15 117.85(13)
C2 C3 C15 122.47(13)
C3 C4 C5 121.28(14)
C3 C4 H4 119.4
C5 C4 H4 119.4
C6 C5 C4 120.25(14)
C6 C5 H5 119.9
C4 C5 H5 119.9
C5 C6 C7 120.74(14)
C5 C6 H6 119.6
C7 C6 H6 119.6
C8 C7 C6 122.60(13)
C8 C7 C2 119.29(13)
C6 C7 C2 118.11(13)
C7 C8 C9 120.38(13)
C7 C8 C38 117.79(13)
C9 C8 C38 121.79(13)
C8 C9 C14 118.34(13)
C8 C9 C10 124.20(13)
C14 C9 C10 117.46(13)
C11 C10 C9 119.29(13)
C11 C10 C21 119.94(13)
C9 C10 C21 119.28(13)
C10 C11 C12 121.62(14)
C10 C11 H11 119.2
C12 C11 H11 119.2
C13 C12 C11 119.76(14)
C13 C12 H12 120.1
C11 C12 H12 120.1
C12 C13 C14 121.00(14)
C12 C13 H13 119.5
C14 C13 H13 119.5
C1 C14 C13 122.20(13)
C1 C14 C9 119.29(13)
C13 C14 C9 118.50(13)
C20 C15 C16 118.10(14)
C20 C15 C3 121.99(14)
C16 C15 C3 119.64(13)
O1 C16 C17 124.04(15)
O1 C16 C15 115.63(13)
C17 C16 C15 120.33(15)
C18 C17 C16 119.96(16)
C18 C17 H17 120.0
C16 C17 H17 120.0
C19 C18 C17 120.53(16)
C19 C18 H18 119.7
C17 C18 H18 119.7
C18 C19 C20 119.43(16)
C18 C19 H19 120.3
C20 C19 H19 120.3
C15 C20 C19 121.56(16)
C15 C20 H20 119.2
C19 C20 H20 119.2
C26 C21 C22 118.33(15)
C26 C21 C10 125.48(15)
C22 C21 C10 116.19(13)
O2 C22 C23 121.55(16)
O2 C22 C21 117.01(14)
C23 C22 C21 120.96(16)
C22 C23 C24 119.64(18)
C22 C23 H23 120.2
C24 C23 H23 120.2
C25 C24 C23 120.13(17)
C25 C24 H24 119.9
C23 C24 H24 119.9
C26 C25 C24 120.18(17)
C26 C25 H25 119.9
C24 C25 H25 119.9
C25 C26 C21 120.61(17)
C25 C26 H26 119.7
C21 C26 H26 119.7
O1 C27 C28 108.16(13)
O1 C27 H27A 110.1
C28 C27 H27A 110.1
O1 C27 H27B 110.1
C28 C27 H27B 110.1
H27A C27 H27B 108.4
C27 C28 C29 116.71(15)
C27 C28 H28A 108.1
C29 C28 H28A 108.1
C27 C28 H28B 108.1
C29 C28 H28B 108.1
H28A C28 H28B 107.3
O2 C29 C28 104.32(13)
O2 C29 H29A 110.9
C28 C29 H29A 110.9
O2 C29 H29B 110.9
C28 C29 H29B 110.9
H29A C29 H29B 108.9
C35 C30 C31 118.72(14)
C35 C30 C1 119.39(13)
C31 C30 C1 121.80(13)
C32 C31 C30 120.26(15)
C32 C31 H31 119.9
C30 C31 H31 119.9
C33 C32 C31 120.95(15)
C33 C32 C36 120.11(15)
C31 C32 C36 118.94(16)
C32 C33 C34 118.76(14)
C32 C33 H33 120.6
C34 C33 H33 120.6
C33 C34 C35 120.71(15)
C33 C34 C37 120.21(15)
C35 C34 C37 118.95(15)
C30 C35 C34 120.55(14)
C30 C35 H35 119.7
C34 C35 H35 119.7
F2B C36 F1B 112.6(7)
F2B C36 F3A 111.8(7)
F1B C36 F3A 88.6(8)
F2B C36 F3B 101.7(7)
F1B C36 F3B 102.7(7)
F3A C36 F3B 14.8(11)
F2B C36 F1A 95.6(5)
F1B C36 F1A 22.0(7)
F3A C36 F1A 108.3(7)
F3B C36 F1A 121.3(6)
F2B C36 F2A 4.7(6)
F1B C36 F2A 117.3(5)
F3A C36 F2A 110.5(6)
F3B C36 F2A 99.6(6)
F1A C36 F2A 100.3(3)
F2B C36 C32 115.0(4)
F1B C36 C32 111.9(4)
F3A C36 C32 114.1(6)
F3B C36 C32 111.8(6)
F1A C36 C32 110.3(3)
F2A C36 C32 112.4(2)
F4A C37 F5A 105.8(8)
F4A C37 F6B 96.8(7)
F5A C37 F6B 114.7(6)
F4A C37 F5B 115.6(8)
F5A C37 F5B 10.6(12)
F6B C37 F5B 107.9(7)
F4A C37 F4B 11.2(10)
F5A C37 F4B 96.4(8)
F6B C37 F4B 106.5(7)
F5B C37 F4B 106.5(8)
F4A C37 F6A 107.1(7)
F5A C37 F6A 103.1(7)
F6B C37 F6A 13.3(8)
F5B C37 F6A 95.5(7)
F4B C37 F6A 115.8(7)
F4A C37 C34 113.0(4)
F5A C37 C34 113.3(5)
F6B C37 C34 111.8(4)
F5B C37 C34 110.8(6)
F4B C37 C34 113.0(5)
F6A C37 C34 113.6(4)
C43 C38 C39 118.99(14)
C43 C38 C8 120.50(13)
C39 C38 C8 120.44(14)
C40 C39 C38 120.00(15)
C40 C39 H39 120.0
C38 C39 H39 120.0
C39 C40 C41 120.93(15)
C39 C40 C44 120.50(16)
C41 C40 C44 118.57(15)
C42 C41 C40 119.10(14)
C42 C41 H41 120.5
C40 C41 H41 120.5
C41 C42 C43 120.51(15)
C41 C42 C45 119.23(14)
C43 C42 C45 120.26(15)
C42 C43 C38 120.45(14)
C42 C43 H43 119.8
C38 C43 H43 119.8
F8B C44 F7A 112.3(6)
F8B C44 F9A 95.5(8)
F7A C44 F9A 110.4(9)
F8B C44 F9B 109.0(8)
F7A C44 F9B 95.5(9)
F9A C44 F9B 16.8(13)
F8B C44 F8A 9.6(9)
F7A C44 F8A 105.6(7)
F9A C44 F8A 104.6(8)
F9B C44 F8A 117.4(8)
F8B C44 F7B 103.5(6)
F7A C44 F7B 10.2(10)
F9A C44 F7B 117.7(9)
F9B C44 F7B 103.8(9)
F8A C44 F7B 96.2(7)
F8B C44 C40 113.4(4)
F7A C44 C40 111.8(5)
F9A C44 C40 112.5(6)
F9B C44 C40 113.6(6)
F8A C44 C40 111.6(5)
F7B C44 C40 112.6(6)
F12A C45 F10A 110.0(4)
F12A C45 F11A 108.0(4)
F10A C45 F11A 105.4(4)
F12A C45 F12B 75.6(4)
F10A C45 F12B 37.3(3)
F11A C45 F12B 131.5(4)
F12A C45 F10B 128.6(4)
F10A C45 F10B 72.4(4)
F11A C45 F10B 34.3(4)
F12B C45 F10B 105.0(4)
F12A C45 F11B 34.0(3)
F10A C45 F11B 128.0(3)
F11A C45 F11B 75.1(4)
F12B C45 F11B 103.5(4)
F10B C45 F11B 102.4(4)
F12A C45 C42 111.3(2)
F10A C45 C42 112.2(3)
F11A C45 C42 109.7(3)
F12B C45 C42 113.6(3)
F10B C45 C42 114.7(3)
F11B C45 C42 116.2(2)
C16 O1 C27 119.16(13)
C22 O2 C29 120.46(13)

loop_
_geom_bond_atom_site_label_1
_geom_bond_atom_site_label_2
_geom_bond_distance
C1 C2 1.402(2)
C1 C14 1.413(2)
C1 C30 1.4895(19)
C2 C7 1.436(2)
C2 C3 1.453(2)
C3 C4 1.364(2)
C3 C15 1.494(2)
C4 C5 1.419(2)
C4 H4 0.9500
C5 C6 1.359(2)
C5 H5 0.9500
C6 C7 1.429(2)
C6 H6 0.9500
C7 C8 1.407(2)
C8 C9 1.408(2)
C8 C38 1.4935(19)
C9 C14 1.434(2)
C9 C10 1.450(2)
C10 C11 1.363(2)
C10 C21 1.494(2)
C11 C12 1.416(2)
C11 H11 0.9500
C12 C13 1.357(2)
C12 H12 0.9500
C13 C14 1.429(2)
C13 H13 0.9500
C15 C20 1.390(2)
C15 C16 1.407(2)
C16 O1 1.3669(19)
C16 C17 1.396(2)
C17 C18 1.384(3)
C17 H17 0.9500
C18 C19 1.380(3)
C18 H18 0.9500
C19 C20 1.393(2)
C19 H19 0.9500
C20 H20 0.9500
C21 C26 1.397(2)
C21 C22 1.406(2)
C22 O2 1.377(2)
C22 C23 1.380(2)
C23 C24 1.390(3)
C23 H23 0.9500
C24 C25 1.387(3)
C24 H24 0.9500
C25 C26 1.383(2)
C25 H25 0.9500
C26 H26 0.9500
C27 O1 1.429(2)
C27 C28 1.509(2)
C27 H27A 0.9900
C27 H27B 0.9900
C28 C29 1.516(2)
C28 H28A 0.9900
C28 H28B 0.9900
C29 O2 1.432(2)
C29 H29A 0.9900
C29 H29B 0.9900
C30 C35 1.388(2)
C30 C31 1.392(2)
C31 C32 1.387(2)
C31 H31 0.9500
C32 C33 1.383(2)
C32 C36 1.502(2)
C33 C34 1.384(2)
C33 H33 0.9500
C34 C35 1.388(2)
C34 C37 1.493(2)
C35 H35 0.9500
C36 F2B 1.193(8)
C36 F1B 1.226(9)
C36 F3A 1.270(8)
C36 F3B 1.336(9)
C36 F1A 1.395(7)
C36 F2A 1.400(5)
C37 F4A 1.302(7)
C37 F5A 1.315(10)
C37 F6B 1.312(8)
C37 F5B 1.310(12)
C37 F4B 1.318(10)
C37 F6A 1.327(8)
C38 C43 1.391(2)
C38 C39 1.399(2)
C39 C40 1.384(2)
C39 H39 0.9500
C40 C41 1.391(2)
C40 C44 1.503(2)
C41 C42 1.383(2)
C41 H41 0.9500
C42 C43 1.391(2)
C42 C45 1.505(2)
C43 H43 0.9500
C44 F8B 1.288(8)
C44 F7A 1.293(9)
C44 F9A 1.311(11)
C44 F9B 1.315(13)
C44 F8A 1.346(9)
C44 F7B 1.351(11)
C45 F12A 1.271(5)
C45 F10A 1.273(4)
C45 F11A 1.286(4)
C45 F12B 1.301(5)
C45 F10B 1.303(5)
C45 F11B 1.319(5)
